data_4025009
loop_
_publ_author_name
'Jarugu Narasimha Moorthy'
'Palani Natarajan'
'Paloth Venugopalan'

_publ_contact_author_address
;Departmet of chemistry
Indian Institute of Technology - Kanpur
Kanpur - 208 016
INDIA
;
_publ_contact_author_email moorthy@iitk.ac.in
_publ_contact_author_fax +915122597436
_publ_contact_author_name 'Prof. J. N. Moorthy'
_publ_contact_author_phone +915122597498
_publ_section_title
;
Abundant Lattice Inclusion Phenomenon with Sterically Hindered and
Inherently Shape-Selective Tetraarylpyrenes
;
_journal_name_full 'Journal of Organic Chemistry'
_journal_page_first 8566
_journal_page_last 8577
_journal_paper_doi 10.1021/jo901465f
_journal_volume 74
_journal_year 2009
_chemical_formula_moiety 'C52 H50 O4, C18 H15, 2(C12 H10)'
_chemical_formula_sum 'C94 H85 O4'
_chemical_formula_weight 1278.62
_chemical_name_common tetra(2,6-dimethyl-4-methoxyphenyl)pyrene
_chemical_name_systematic
;
 tetra(2,6-dimethyl-4-methoxyphenyl)pyrene
;
_space_group_IT_number 15
_symmetry_cell_setting monoclinic
_symmetry_Int_Tables_number 15
_symmetry_space_group_name_Hall '-C 2yc'
_symmetry_space_group_name_H-M 'C 1 2/c 1'
_atom_sites_solution_hydrogens geom
_atom_sites_solution_primary direct
_atom_sites_solution_secondary difmap
_audit_creation_method SHELXL-97
_cell_angle_alpha 90.00
_cell_angle_beta 92.348(6)
_cell_angle_gamma 90.00
_cell_formula_units_Z 4
_cell_length_a 33.366(7)
_cell_length_b 14.944(3)
_cell_length_c 14.680(3)
_cell_measurement_reflns_used 2505
_cell_measurement_temperature 298(2)
_cell_measurement_theta_max 20.01
_cell_measurement_theta_min 2.28
_cell_volume 7314(3)
_computing_cell_refinement 'Bruker SAINT'
_computing_data_collection 'Bruker APEX'
_computing_data_reduction 'Bruker SAINT'
_computing_molecular_graphics 'SHELXL 5.1, XP (Sheldrick, 1994)'
_computing_publication_material SHELXS-97
_computing_structure_refinement 'SHELXL-97 (Sheldrick, 2008)'
_computing_structure_solution 'SHELXS-97 (Sheldrick, 2008)'
_diffrn_ambient_temperature 298(2)
_diffrn_measured_fraction_theta_full 0.992
_diffrn_measured_fraction_theta_max 0.992
_diffrn_measurement_device_type 'Bruker SMART APEX'
_diffrn_measurement_method 'phi and omega scans'
_diffrn_radiation_monochromator graphite
_diffrn_radiation_source 'fine-focus sealed tube'
_diffrn_radiation_type MoK\a
_diffrn_radiation_wavelength 0.71073
_diffrn_reflns_av_R_equivalents 0.0601
_diffrn_reflns_av_sigmaI/netI 0.0662
_diffrn_reflns_limit_h_max 39
_diffrn_reflns_limit_h_min -37
_diffrn_reflns_limit_k_max 17
_diffrn_reflns_limit_k_min -17
_diffrn_reflns_limit_l_max 11
_diffrn_reflns_limit_l_min -17
_diffrn_reflns_number 18528
_diffrn_reflns_theta_full 25.00
_diffrn_reflns_theta_max 25.00
_diffrn_reflns_theta_min 2.71
_exptl_absorpt_coefficient_mu 0.069
_exptl_absorpt_correction_type none
_exptl_crystal_colour 'color less'
_exptl_crystal_density_diffrn 1.161
_exptl_crystal_density_method 'not measured'
_exptl_crystal_description cubic
_exptl_crystal_F_000 2724
_exptl_crystal_size_max 0.2
_exptl_crystal_size_mid 0.1
_exptl_crystal_size_min 0.1
_refine_diff_density_max 0.318
_refine_diff_density_min -0.194
_refine_diff_density_rms 0.046
_refine_ls_extinction_method none
_refine_ls_goodness_of_fit_ref 1.060
_refine_ls_hydrogen_treatment constr
_refine_ls_matrix_type full
_refine_ls_number_parameters 469
_refine_ls_number_reflns 6401
_refine_ls_number_restraints 4
_refine_ls_restrained_S_all 1.060
_refine_ls_R_factor_all 0.1342
_refine_ls_R_factor_gt 0.0769
_refine_ls_shift/su_max 0.026
_refine_ls_shift/su_mean 0.001
_refine_ls_structure_factor_coef Fsqd
_refine_ls_weighting_details 'calc w=1/[\s^2^(Fo^2^)+(0.0975P)^2^+0.0000P] where P=(Fo^2^+2Fc^2^)/3'
_refine_ls_weighting_scheme calc
_refine_ls_wR_factor_gt 0.1848
_refine_ls_wR_factor_ref 0.2121
_reflns_number_gt 3367
_reflns_number_total 6401
_reflns_threshold_expression >2sigma(I)
_cod_data_source_file jo901465f_si_001_29.cif
_cod_data_source_block H2.G26
_cod_depositor_comments
;
The following automatic conversions were performed:
'_symmetry_cell_setting' value 'Monoclinic' changed to 'monoclinic'
according to '/home/saulius/struct/CIF-dictionaries/cif_core.dic'
dictionary named 'cif_core.dic' version 2.4.1 from 2010-06-29.

Automatic conversion script
Id: cif_fix_enum 1527 2010-12-29 10:47:43Z saulius 
;
_cod_original_sg_symbol_H-M 'C 2/c'
_cod_database_code 4025009

loop_
_symmetry_equiv_pos_as_xyz
'x, y, z'
'-x, y, -z+1/2'
'x+1/2, y+1/2, z'
'-x+1/2, y+1/2, -z+1/2'
'-x, -y, -z'
'x, -y, z-1/2'
'-x+1/2, -y+1/2, -z'
'x+1/2, -y+1/2, z-1/2'

loop_
_atom_site_label
_atom_site_type_symbol
_atom_site_fract_x
_atom_site_fract_y
_atom_site_fract_z
_atom_site_U_iso_or_equiv
_atom_site_adp_type
_atom_site_occupancy
_atom_site_symmetry_multiplicity
_atom_site_calc_flag
_atom_site_refinement_flags
_atom_site_disorder_assembly
_atom_site_disorder_group
C4 C 0.22471(7) 0.34098(15) 0.06475(15) 0.0516(6) Uani 1 1 d . . .
C6 C 0.21379(7) 0.17775(15) 0.06287(15) 0.0520(6) Uani 1 1 d . . .
C5 C 0.23449(6) 0.25480(15) 0.03234(14) 0.0487(6) Uani 1 1 d . . .
C3 C 0.19400(7) 0.34970(16) 0.12792(16) 0.0554(6) Uani 1 1 d . . .
C19 C 0.20324(7) 0.47307(16) 0.24222(17) 0.0602(7) Uani 1 1 d . . .
C1 C 0.18364(7) 0.18842(16) 0.12668(16) 0.0555(6) Uani 1 1 d . . .
C9 C 0.16147(7) 0.10994(15) 0.16327(17) 0.0562(6) Uani 1 1 d . . .
C7 C 0.22460(7) 0.09266(15) 0.02711(16) 0.0573(6) Uani 1 1 d . . .
H7 H 0.2110 0.0420 0.0458 0.069 Uiso 1 1 calc R . .
C10 C 0.17216(7) 0.07554(17) 0.24913(18) 0.0633(7) Uani 1 1 d . . .
C2 C 0.17477(7) 0.27350(16) 0.15594(17) 0.0607(7) Uani 1 1 d . . .
H2 H 0.1545 0.2799 0.1972 0.073 Uiso 1 1 calc R . .
C8 C 0.24626(7) 0.41689(16) 0.03261(16) 0.0575(6) Uani 1 1 d . . .
H8 H 0.2400 0.4737 0.0535 0.069 Uiso 1 1 calc R . .
C18 C 0.18233(7) 0.43872(16) 0.16594(16) 0.0554(6) Uani 1 1 d . . .
C20 C 0.19091(8) 0.55449(17) 0.27940(18) 0.0668(7) Uani 1 1 d . . .
H20 H 0.2045 0.5774 0.3308 0.080 Uiso 1 1 calc R . .
C21 C 0.15924(8) 0.60030(17) 0.24095(19) 0.0665(7) Uani 1 1 d . . .
O2 O 0.14516(6) 0.68037(13) 0.27229(15) 0.0932(7) Uani 1 1 d . . .
C22 C 0.13853(8) 0.56551(19) 0.1658(2) 0.0753(8) Uani 1 1 d . . .
H22 H 0.1166 0.5966 0.1407 0.090 Uiso 1 1 calc R . .
C14 C 0.12888(8) 0.07359(17) 0.11358(18) 0.0648(7) Uani 1 1 d . . .
C11 C 0.15083(9) 0.00370(19) 0.2819(2) 0.0751(8) Uani 1 1 d . . .
H11 H 0.1581 -0.0204 0.3386 0.090 Uiso 1 1 calc R . .
C23 C 0.14957(8) 0.48546(18) 0.12689(18) 0.0652(7) Uani 1 1 d . . .
O1 O 0.10015(7) -0.10424(16) 0.27156(17) 0.1166(8) Uani 1 1 d . . .
C13 C 0.10768(8) 0.00259(18) 0.1491(2) 0.0738(8) Uani 1 1 d . . .
H13 H 0.0857 -0.0209 0.1163 0.089 Uiso 1 1 calc R . .
C16 C 0.20627(9) 0.1153(2) 0.30664(19) 0.0814(8) Uani 1 1 d . . .
H16A H 0.2006 0.1770 0.3189 0.122 Uiso 1 1 calc R . .
H16B H 0.2307 0.1110 0.2744 0.122 Uiso 1 1 calc R . .
H16C H 0.2092 0.0831 0.3631 0.122 Uiso 1 1 calc R . .
C25 C 0.23876(8) 0.42416(19) 0.2843(2) 0.0793(8) Uani 1 1 d . . .
H25A H 0.2310 0.3644 0.2998 0.119 Uiso 1 1 calc R . .
H25B H 0.2482 0.4550 0.3383 0.119 Uiso 1 1 calc R . .
H25C H 0.2598 0.4218 0.2415 0.119 Uiso 1 1 calc R . .
C12 C 0.11892(9) -0.03272(19) 0.2316(2) 0.0792(8) Uani 1 1 d . . .
C15 C 0.11563(10) 0.1117(2) 0.0214(2) 0.0942(10) Uani 1 1 d . . .
H15A H 0.0932 0.0781 -0.0032 0.141 Uiso 1 1 calc R . .
H15B H 0.1374 0.1080 -0.0193 0.141 Uiso 1 1 calc R . .
H15C H 0.1079 0.1732 0.0284 0.141 Uiso 1 1 calc R . .
C26 C 0.16846(11) 0.7258(2) 0.3394(2) 0.1072(11) Uani 1 1 d . . .
H26A H 0.1692 0.6918 0.3949 0.161 Uiso 1 1 calc R . .
H26B H 0.1569 0.7835 0.3500 0.161 Uiso 1 1 calc R . .
H26C H 0.1952 0.7332 0.3190 0.161 Uiso 1 1 calc R . .
C24 C 0.12649(10) 0.4501(2) 0.0448(2) 0.0946(10) Uani 1 1 d . . .
H24A H 0.1054 0.4912 0.0276 0.142 Uiso 1 1 calc R . .
H24B H 0.1151 0.3930 0.0589 0.142 Uiso 1 1 calc R . .
H24C H 0.1442 0.4436 -0.0048 0.142 Uiso 1 1 calc R . .
C17 C 0.07289(13) -0.1553(3) 0.2145(4) 0.161(2) Uani 1 1 d . . .
H17A H 0.0490 -0.1210 0.2017 0.241 Uiso 1 1 calc R . .
H17B H 0.0661 -0.2097 0.2451 0.241 Uiso 1 1 calc R . .
H17C H 0.0853 -0.1694 0.1584 0.241 Uiso 1 1 calc R . .
C37 C 0.13589(12) 0.2707(3) 0.4260(3) 0.0971(10) Uani 1 1 d . . .
C31 C 0.10501(12) 0.2846(3) 0.3521(3) 0.1056(11) Uani 1 1 d . . .
C38 C 0.13564(15) 0.1970(3) 0.4824(4) 0.1241(13) Uani 1 1 d . . .
H38 H 0.1151 0.1553 0.4755 0.149 Uiso 1 1 calc R . .
C40 C 0.19555(17) 0.2443(4) 0.5619(3) 0.1333(14) Uani 1 1 d . . .
H40 H 0.2153 0.2356 0.6077 0.160 Uiso 1 1 calc R . .
C42 C 0.16735(14) 0.3316(2) 0.4401(3) 0.1081(12) Uani 1 1 d . . .
H42 H 0.1684 0.3823 0.4035 0.130 Uiso 1 1 calc R . .
C35 C 0.05980(18) 0.2254(6) 0.2328(5) 0.159(2) Uani 1 1 d . . .
H35 H 0.0488 0.1767 0.2012 0.190 Uiso 1 1 calc R . .
C32 C 0.09323(14) 0.3706(3) 0.3242(3) 0.1206(13) Uani 1 1 d . . .
H32 H 0.1041 0.4202 0.3545 0.145 Uiso 1 1 calc R . .
C36 C 0.08754(14) 0.2121(3) 0.3053(4) 0.1286(14) Uani 1 1 d . . .
H36 H 0.0945 0.1542 0.3228 0.154 Uiso 1 1 calc R . .
C39 C 0.16539(19) 0.1842(3) 0.5490(4) 0.1367(16) Uani 1 1 d . . .
H39 H 0.1648 0.1336 0.5857 0.164 Uiso 1 1 calc R . .
C33 C 0.0664(2) 0.3824(5) 0.2541(5) 0.1562(18) Uani 1 1 d . . .
H33 H 0.0593 0.4400 0.2354 0.187 Uiso 1 1 calc R . .
C34 C 0.04932(18) 0.3084(8) 0.2094(4) 0.172(2) Uani 1 1 d . . .
H34 H 0.0302 0.3173 0.1624 0.206 Uiso 1 1 calc R . .
C41 C 0.19664(14) 0.3179(3) 0.5068(4) 0.1251(13) Uani 1 1 d . . .
H41 H 0.2174 0.3590 0.5147 0.150 Uiso 1 1 calc R . .
C43 C 0.00860(16) -0.2354(3) 0.4510(3) 0.108(2) Uani 0.50 1 d PGD A 1
C44 C -0.02230(14) -0.2946(4) 0.4681(4) 0.102(2) Uani 0.50 1 d PG A 1
H44A H -0.0458 -0.2738 0.4971 0.123 Uiso 0.50 1 d PR A 1
C45 C -0.01913(17) -0.3840(4) 0.4433(6) 0.38(2) Uani 0.50 1 d PG A 1
H45A H -0.0405 -0.4250 0.4552 0.459 Uiso 0.50 1 d PR A 1
C46 C 0.0149(2) -0.4142(3) 0.4014(5) 0.165(4) Uani 0.50 1 d PG A 1
H46A H 0.0171 -0.4759 0.3842 0.198 Uiso 0.50 1 d PR A 1
C47 C 0.04584(14) -0.3549(4) 0.3842(4) 0.098(2) Uani 0.50 1 d PG A 1
H47A H 0.0694 -0.3757 0.3552 0.118 Uiso 0.50 1 d PR A 1
C48 C 0.04268(13) -0.2655(4) 0.4090(4) 0.090(2) Uani 0.50 1 d PG A 1
H48A H 0.0640 -0.2246 0.3972 0.108 Uiso 0.50 1 d PR A 1
C49 C 0.00415(17) -0.1373(4) 0.4751(5) 0.100(2) Uani 0.50 1 d PGD . 1
C50 C 0.0185(2) -0.0702(6) 0.4195(6) 0.122(3) Uani 0.50 1 d PG . 1
H50A H 0.0312 -0.0864 0.3642 0.146 Uiso 0.50 1 d PR . 1
C51 C 0.0143(4) 0.0191(5) 0.4440(11) 0.161(8) Uani 0.50 1 d PG . 1
H51A H 0.0242 0.0646 0.4054 0.193 Uiso 0.50 1 d PR . 1
C52 C -0.0042(4) 0.0412(5) 0.5241(12) 0.187(9) Uani 0.50 1 d PG . 1
H52A H -0.0070 0.1023 0.5408 0.225 Uiso 0.50 1 d PR . 1
C53 C -0.0185(2) -0.0259(9) 0.5797(7) 0.172(8) Uani 0.50 1 d PG . 1
H53A H -0.0312 -0.0109 0.6350 0.207 Uiso 0.50 1 d PR . 1
C54 C -0.01433(19) -0.1151(7) 0.5552(4) 0.136(3) Uani 0.50 1 d PG . 1
H54B H -0.0242 -0.1619 0.5938 0.163 Uiso 0.50 1 d PR . 1
C55 C 0.0088(4) -0.3537(7) 0.3056(9) 0.206(12) Uiso 0.25 1 d PGD . 2
C56 C -0.0264(4) -0.3649(13) 0.3516(11) 0.195(10) Uiso 0.25 1 d PGD . 2
H56A H -0.0503 -0.3853 0.3194 0.234 Uiso 0.25 1 d PR . 2
C57 C -0.0271(5) -0.3464(18) 0.4444(11) 0.202(16) Uiso 0.25 1 d PG . 2
H57A H -0.0514 -0.3541 0.4761 0.243 Uiso 0.25 1 d PR . 2
C58 C 0.0075(5) -0.3168(13) 0.4911(9) 0.57(6) Uiso 0.25 1 d PG . 2
H58A H 0.0070 -0.3041 0.5551 0.680 Uiso 0.25 1 d PR . 2
C59 C 0.0427(4) -0.3057(10) 0.4451(9) 0.091(5) Uiso 0.25 1 d PG . 2
H59A H 0.0666 -0.2853 0.4773 0.109 Uiso 0.25 1 d PR . 2
C60 C 0.0434(4) -0.3242(10) 0.3523(10) 0.25(2) Uiso 0.25 1 d PGD . 2
H60A H 0.0677 -0.3165 0.3206 0.300 Uiso 0.25 1 d PR . 2
C61 C 0.0097(5) -0.3739(12) 0.2034(9) 0.161(8) Uiso 0.25 1 d PGD . 2
C62 C -0.0089(7) -0.4423(12) 0.1535(14) 0.34(3) Uiso 0.25 1 d PG . 2
H62A H -0.0251 -0.4855 0.1835 0.412 Uiso 0.25 1 d PR . 2
C63 C -0.0041(9) -0.4483(16) 0.0600(14) 0.30(2) Uiso 0.25 1 d PG . 2
H63A H -0.0169 -0.4956 0.0256 0.361 Uiso 0.25 1 d PR . 2
C64 C 0.0193(9) -0.3858(19) 0.0165(9) 0.268(19) Uiso 0.25 1 d PG . 2
H64A H 0.0226 -0.3899 -0.0480 0.322 Uiso 0.25 1 d PR . 2
C65 C 0.0379(7) -0.3173(16) 0.0664(15) 0.190(15) Uiso 0.25 1 d PG . 2
H65A H 0.0541 -0.2741 0.0364 0.228 Uiso 0.25 1 d PR . 2
C66 C 0.0331(5) -0.3113(11) 0.1599(15) 0.235(14) Uiso 0.25 1 d PG . 2
H66A H 0.0459 -0.2640 0.1943 0.282 Uiso 0.25 1 d PR . 2

loop_
_atom_site_aniso_label
_atom_site_aniso_U_11
_atom_site_aniso_U_22
_atom_site_aniso_U_33
_atom_site_aniso_U_23
_atom_site_aniso_U_13
_atom_site_aniso_U_12
C4 0.0529(14) 0.0505(14) 0.0515(15) -0.0005(11) 0.0040(11) 0.0022(11)
C6 0.0523(14) 0.0517(14) 0.0522(15) 0.0024(11) 0.0058(11) -0.0002(11)
C5 0.0454(13) 0.0533(14) 0.0474(14) 0.0012(11) 0.0023(10) -0.0007(11)
C3 0.0547(14) 0.0558(15) 0.0561(15) -0.0018(12) 0.0088(12) 0.0012(12)
C19 0.0602(15) 0.0605(16) 0.0605(17) -0.0017(13) 0.0079(13) 0.0030(12)
C1 0.0558(14) 0.0554(15) 0.0561(15) 0.0028(12) 0.0121(11) 0.0011(12)
C9 0.0573(15) 0.0545(14) 0.0580(16) 0.0018(13) 0.0162(12) 0.0005(12)
C7 0.0627(15) 0.0505(15) 0.0592(16) 0.0049(12) 0.0105(12) -0.0035(12)
C10 0.0628(16) 0.0647(16) 0.0635(18) 0.0030(14) 0.0141(13) 0.0062(13)
C2 0.0589(15) 0.0631(16) 0.0614(16) 0.0000(13) 0.0187(12) -0.0007(13)
C8 0.0628(15) 0.0484(14) 0.0618(16) -0.0010(12) 0.0095(12) -0.0001(12)
C18 0.0541(14) 0.0545(14) 0.0586(16) -0.0027(12) 0.0137(12) 0.0031(12)
C20 0.0730(17) 0.0640(16) 0.0635(17) -0.0099(14) 0.0063(14) 0.0011(14)
C21 0.0686(17) 0.0607(16) 0.0703(18) -0.0105(14) 0.0063(14) 0.0154(14)
O2 0.0970(15) 0.0806(14) 0.1011(16) -0.0317(12) -0.0059(12) 0.0254(11)
C22 0.0680(17) 0.0719(18) 0.086(2) -0.0083(16) -0.0033(15) 0.0163(14)
C14 0.0664(16) 0.0636(16) 0.0653(17) 0.0057(13) 0.0132(13) -0.0054(14)
C11 0.078(2) 0.0756(19) 0.0725(19) 0.0238(15) 0.0180(16) 0.0053(16)
C23 0.0623(16) 0.0670(17) 0.0664(17) -0.0062(14) 0.0043(13) 0.0057(13)
O1 0.1096(18) 0.1054(17) 0.136(2) 0.0505(15) 0.0183(15) -0.0299(15)
C13 0.0685(17) 0.0697(17) 0.084(2) 0.0091(16) 0.0092(15) -0.0130(14)
C16 0.0812(19) 0.088(2) 0.075(2) 0.0060(16) 0.0039(16) 0.0046(16)
C25 0.0756(18) 0.0778(19) 0.084(2) -0.0037(15) -0.0065(15) 0.0063(15)
C12 0.0735(19) 0.0722(19) 0.094(2) 0.0213(17) 0.0242(18) -0.0067(16)
C15 0.092(2) 0.110(2) 0.080(2) 0.0117(18) -0.0006(17) -0.0241(18)
C26 0.134(3) 0.082(2) 0.105(3) -0.035(2) -0.011(2) 0.022(2)
C24 0.097(2) 0.093(2) 0.091(2) -0.0190(18) -0.0200(18) 0.0184(18)
C17 0.129(4) 0.134(3) 0.218(5) 0.072(3) -0.011(4) -0.072(3)
C37 0.094(3) 0.088(2) 0.113(3) -0.002(2) 0.048(2) 0.011(2)
C31 0.091(3) 0.119(3) 0.111(3) -0.011(3) 0.053(2) 0.005(3)
C38 0.114(3) 0.110(3) 0.151(4) 0.011(3) 0.049(3) -0.001(3)
C40 0.134(4) 0.134(4) 0.134(4) 0.017(3) 0.026(3) 0.026(3)
C42 0.109(3) 0.088(2) 0.130(3) 0.007(2) 0.038(3) 0.002(2)
C35 0.100(4) 0.196(6) 0.183(6) -0.055(5) 0.028(4) 0.003(4)
C32 0.119(3) 0.133(4) 0.112(3) 0.002(3) 0.023(3) 0.018(3)
C36 0.088(3) 0.138(4) 0.163(4) -0.032(3) 0.047(3) -0.005(3)
C39 0.135(4) 0.121(4) 0.157(5) 0.035(3) 0.048(4) 0.011(3)
C33 0.139(4) 0.189(6) 0.142(5) 0.014(4) 0.026(4) 0.027(4)
C34 0.114(4) 0.260(9) 0.142(5) -0.024(6) 0.019(3) 0.012(6)
C41 0.120(3) 0.117(3) 0.139(4) -0.011(3) 0.010(3) 0.004(3)
C43 0.070(4) 0.156(8) 0.100(5) 0.033(5) 0.001(4) -0.025(5)
C44 0.103(6) 0.103(6) 0.099(5) 0.009(5) -0.002(5) 0.038(5)
C45 0.120(10) 0.47(4) 0.55(4) 0.46(4) -0.084(16) -0.079(16)
C46 0.106(7) 0.253(13) 0.135(8) 0.066(9) -0.012(6) -0.038(8)
C47 0.087(5) 0.100(6) 0.107(6) 0.036(5) -0.001(4) 0.001(4)
C48 0.074(4) 0.128(7) 0.069(4) 0.011(5) 0.023(3) -0.028(4)
C49 0.068(4) 0.122(6) 0.110(6) 0.014(6) -0.004(4) 0.000(5)
C50 0.090(7) 0.127(8) 0.148(9) -0.004(8) -0.006(5) 0.008(6)
C51 0.095(12) 0.21(3) 0.176(14) -0.010(17) -0.017(10) -0.008(14)
C52 0.103(14) 0.183(18) 0.27(3) -0.070(19) -0.069(15) 0.037(11)
C53 0.130(13) 0.17(2) 0.213(15) -0.017(13) -0.004(11) 0.061(13)
C54 0.102(6) 0.188(11) 0.117(7) -0.002(7) 0.006(5) 0.038(7)

loop_
_atom_type_symbol
_atom_type_description
_atom_type_scat_dispersion_real
_atom_type_scat_dispersion_imag
_atom_type_scat_source
C C 0.0033 0.0016 'International Tables Vol C Tables 4.2.6.8 and 6.1.1.4'
H H 0.0000 0.0000 'International Tables Vol C Tables 4.2.6.8 and 6.1.1.4'
O O 0.0106 0.0060 'International Tables Vol C Tables 4.2.6.8 and 6.1.1.4'

loop_
_geom_angle_atom_site_label_1
_geom_angle_atom_site_label_2
_geom_angle_atom_site_label_3
_geom_angle
_geom_angle_site_symmetry_1
_geom_angle_site_symmetry_3
_geom_angle_publ_flag
C5 C4 C3 119.1(2) . . ?
C5 C4 C8 118.9(2) . . ?
C3 C4 C8 121.9(2) . . ?
C1 C6 C5 119.0(2) . . ?
C1 C6 C7 122.9(2) . . ?
C5 C6 C7 118.1(2) . . ?
C4 C5 C6 120.5(2) . . ?
C4 C5 C5 119.6(3) . 7 ?
C6 C5 C5 119.9(3) . 7 ?
C2 C3 C4 118.5(2) . . ?
C2 C3 C18 119.4(2) . . ?
C4 C3 C18 122.1(2) . . ?
C18 C19 C20 119.2(2) . . ?
C18 C19 C25 120.8(2) . . ?
C20 C19 C25 120.1(2) . . ?
C2 C1 C6 118.6(2) . . ?
C2 C1 C9 119.7(2) . . ?
C6 C1 C9 121.7(2) . . ?
C10 C9 C14 119.6(2) . . ?
C10 C9 C1 120.1(2) . . ?
C14 C9 C1 120.2(2) . . ?
C8 C7 C6 122.4(2) 7 . ?
C8 C7 H7 118.8 7 . ?
C6 C7 H7 118.8 . . ?
C11 C10 C9 118.9(2) . . ?
C11 C10 C16 119.8(3) . . ?
C9 C10 C16 121.3(2) . . ?
C1 C2 C3 124.1(2) . . ?
C1 C2 H2 117.9 . . ?
C3 C2 H2 117.9 . . ?
C7 C8 C4 121.1(2) 7 . ?
C7 C8 H8 119.4 7 . ?
C4 C8 H8 119.4 . . ?
C19 C18 C23 120.2(2) . . ?
C19 C18 C3 119.8(2) . . ?
C23 C18 C3 120.0(2) . . ?
C21 C20 C19 120.7(2) . . ?
C21 C20 H20 119.7 . . ?
C19 C20 H20 119.7 . . ?
C20 C21 O2 124.7(2) . . ?
C20 C21 C22 119.8(2) . . ?
O2 C21 C22 115.5(2) . . ?
C21 O2 C26 118.0(2) . . ?
C21 C22 C23 121.6(2) . . ?
C21 C22 H22 119.2 . . ?
C23 C22 H22 119.2 . . ?
C13 C14 C9 120.0(2) . . ?
C13 C14 C15 119.2(3) . . ?
C9 C14 C15 120.9(2) . . ?
C12 C11 C10 121.1(3) . . ?
C12 C11 H11 119.5 . . ?
C10 C11 H11 119.5 . . ?
C22 C23 C18 118.7(2) . . ?
C22 C23 C24 120.0(2) . . ?
C18 C23 C24 121.3(2) . . ?
C12 O1 C17 116.9(3) . . ?
C12 C13 C14 120.3(3) . . ?
C12 C13 H13 119.8 . . ?
C14 C13 H13 119.8 . . ?
C10 C16 H16A 109.5 . . ?
C10 C16 H16B 109.5 . . ?
H16A C16 H16B 109.5 . . ?
C10 C16 H16C 109.5 . . ?
H16A C16 H16C 109.5 . . ?
H16B C16 H16C 109.5 . . ?
C19 C25 H25A 109.5 . . ?
C19 C25 H25B 109.5 . . ?
H25A C25 H25B 109.5 . . ?
C19 C25 H25C 109.5 . . ?
H25A C25 H25C 109.5 . . ?
H25B C25 H25C 109.5 . . ?
C13 C12 O1 124.4(3) . . ?
C13 C12 C11 120.1(3) . . ?
O1 C12 C11 115.5(3) . . ?
C14 C15 H15A 109.5 . . ?
C14 C15 H15B 109.5 . . ?
H15A C15 H15B 109.5 . . ?
C14 C15 H15C 109.5 . . ?
H15A C15 H15C 109.5 . . ?
H15B C15 H15C 109.5 . . ?
O2 C26 H26A 109.5 . . ?
O2 C26 H26B 109.5 . . ?
H26A C26 H26B 109.5 . . ?
O2 C26 H26C 109.5 . . ?
H26A C26 H26C 109.5 . . ?
H26B C26 H26C 109.5 . . ?
C23 C24 H24A 109.5 . . ?
C23 C24 H24B 109.5 . . ?
H24A C24 H24B 109.5 . . ?
C23 C24 H24C 109.5 . . ?
H24A C24 H24C 109.5 . . ?
H24B C24 H24C 109.5 . . ?
O1 C17 H17A 109.5 . . ?
O1 C17 H17B 109.5 . . ?
H17A C17 H17B 109.5 . . ?
O1 C17 H17C 109.5 . . ?
H17A C17 H17C 109.5 . . ?
H17B C17 H17C 109.5 . . ?
C38 C37 C42 117.1(4) . . ?
C38 C37 C31 122.1(4) . . ?
C42 C37 C31 120.8(4) . . ?
C36 C31 C32 117.5(5) . . ?
C36 C31 C37 121.1(5) . . ?
C32 C31 C37 121.4(4) . . ?
C39 C38 C37 121.0(4) . . ?
C39 C38 H38 119.5 . . ?
C37 C38 H38 119.5 . . ?
C39 C40 C41 119.2(5) . . ?
C39 C40 H40 120.4 . . ?
C41 C40 H40 120.4 . . ?
C41 C42 C37 121.1(4) . . ?
C41 C42 H42 119.5 . . ?
C37 C42 H42 119.5 . . ?
C34 C35 C36 119.2(6) . . ?
C34 C35 H35 120.4 . . ?
C36 C35 H35 120.4 . . ?
C33 C32 C31 120.9(5) . . ?
C33 C32 H32 119.6 . . ?
C31 C32 H32 119.6 . . ?
C35 C36 C31 121.1(5) . . ?
C35 C36 H36 119.5 . . ?
C31 C36 H36 119.5 . . ?
C40 C39 C38 121.1(5) . . ?
C40 C39 H39 119.5 . . ?
C38 C39 H39 119.5 . . ?
C32 C33 C34 120.0(6) . . ?
C32 C33 H33 120.0 . . ?
C34 C33 H33 120.0 . . ?
C35 C34 C33 121.4(7) . . ?
C35 C34 H34 119.3 . . ?
C33 C34 H34 119.3 . . ?
C40 C41 C42 120.6(5) . . ?
C40 C41 H41 119.7 . . ?
C42 C41 H41 119.7 . . ?
C44 C43 C48 120.0 . . ?
C44 C43 C49 119.5(4) . . ?
C48 C43 C49 120.4(4) . . ?
C43 C44 C45 120.0 . . ?
C43 C44 H44A 120.0 . . ?
C45 C44 H44A 120.0 . . ?
C43 C44 H57A 174.3 . . ?
C45 C44 H57A 56.2 . . ?
H44A C44 H57A 64.0 . . ?
C43 C44 H58A 76.4 . . ?
C45 C44 H58A 94.3 . . ?
H44A C44 H58A 99.3 . . ?
H57A C44 H58A 107.5 . . ?
C46 C45 C44 120.0 . . ?
C46 C45 H45A 120.0 . . ?
C44 C45 H45A 120.0 . . ?
C46 C45 H57A 175.7 . . ?
C44 C45 H57A 59.4 . . ?
H45A C45 H57A 60.8 . . ?
C45 C46 C47 120.0 . . ?
C45 C46 H46A 120.0 . . ?
C47 C46 H46A 120.0 . . ?
C48 C47 C46 120.0 . . ?
C48 C47 H47A 120.0 . . ?
C46 C47 H47A 120.0 . . ?
C48 C47 H60A 79.6 . . ?
C46 C47 H60A 146.1 . . ?
H47A C47 H60A 49.5 . . ?
C47 C48 C43 120.0 . . ?
C47 C48 H48A 120.0 . . ?
C43 C48 H48A 120.0 . . ?
C47 C48 H59A 86.1 . . ?
C43 C48 H59A 102.8 . . ?
H48A C48 H59A 81.1 . . ?
C50 C49 C54 120.0 . . ?
C50 C49 C52 44.2(7) . 5_556 ?
C54 C49 C52 75.8(7) . 5_556 ?
C50 C49 C43 121.4(6) . . ?
C54 C49 C43 118.6(6) . . ?
C52 C49 C43 165.6(8) 5_556 . ?
C52 C50 C51 49.9(7) 5_556 . ?
C52 C50 C49 70.1(7) 5_556 . ?
C51 C50 C49 120.0 . . ?
C52 C50 C53 65.6(10) 5_556 5_556 ?
C51 C50 C53 15.9(12) . 5_556 ?
C49 C50 C53 135.8(12) . 5_556 ?
C52 C50 H50A 170.4 5_556 . ?
C51 C50 H50A 120.8 . . ?
C49 C50 H50A 119.2 . . ?
C53 C50 H50A 105.0 5_556 . ?
C53 C51 C52 137(4) 5_556 5_556 ?
C53 C51 C52 151(3) 5_556 . ?
C52 C51 C52 70.9(8) 5_556 . ?
C53 C51 C50 89(3) 5_556 . ?
C52 C51 C50 49.1(8) 5_556 . ?
C52 C51 C50 120.0 . . ?
C53 C51 C54 76(2) 5_556 5_556 ?
C52 C51 C54 146(3) 5_556 5_556 ?
C52 C51 C54 75.8(19) . 5_556 ?
C50 C51 C54 164.1(19) . 5_556 ?
C53 C51 C51 172(5) 5_556 5_556 ?
C52 C51 C51 40.6(10) 5_556 5_556 ?
C52 C51 C51 30.3(5) . 5_556 ?
C50 C51 C51 89.7(5) . 5_556 ?
C54 C51 C51 106.0(16) 5_556 5_556 ?
C53 C51 H51A 31.4 5_556 . ?
C52 C51 H51A 168.1 5_556 . ?
C52 C51 H51A 120.7 . . ?
C50 C51 H51A 119.3 . . ?
C54 C51 H51A 44.9 5_556 . ?
C51 C51 H51A 150.9 5_556 . ?
C50 C52 C51 81(2) 5_556 5_556 ?
C50 C52 C51 170(2) 5_556 . ?
C51 C52 C51 109.1(7) 5_556 . ?
C50 C52 C53 70(2) 5_556 . ?
C51 C52 C53 11.2(7) 5_556 . ?
C51 C52 C53 120.0 . . ?
C50 C52 C49 65.6(12) 5_556 5_556 ?
C51 C52 C49 146.5(15) 5_556 5_556 ?
C51 C52 C49 104.2(10) . 5_556 ?
C53 C52 C49 135.8(10) . 5_556 ?
C50 C52 C52 145(3) 5_556 5_556 ?
C51 C52 C52 64.6(6) 5_556 5_556 ?
C51 C52 C52 44.4(7) . 5_556 ?
C53 C52 C52 75.6(7) . 5_556 ?
C49 C52 C52 148.4(16) 5_556 5_556 ?
C50 C52 C54 116.5(12) 5_556 5_556 ?
C51 C52 C54 161.9(19) 5_556 5_556 ?
C51 C52 C54 53.3(12) . 5_556 ?
C53 C52 C54 173.1(13) . 5_556 ?
C49 C52 C54 50.9(5) 5_556 5_556 ?
C52 C52 C54 97.6(17) 5_556 5_556 ?
C50 C52 C53 163(2) 5_556 5_556 ?
C51 C52 C53 115.1(10) 5_556 5_556 ?
C51 C52 C53 6.3(6) . 5_556 ?
C53 C52 C53 126.1(5) . 5_556 ?
C49 C52 C53 98.0(9) 5_556 5_556 ?
C52 C52 C53 50.5(8) 5_556 5_556 ?
C54 C52 C53 47.1(9) 5_556 5_556 ?
C50 C52 H52A 50.0 5_556 . ?
C51 C52 H52A 131.0 5_556 . ?
C51 C52 H52A 119.9 . . ?
C53 C52 H52A 120.1 . . ?
C49 C52 H52A 15.8 5_556 . ?
C52 C52 H52A 164.2 5_556 . ?
C54 C52 H52A 66.6 5_556 . ?
C53 C52 H52A 113.7 5_556 . ?
C51 C53 C52 32(2) 5_556 . ?
C51 C53 C54 89(2) 5_556 . ?
C52 C53 C54 120.0 . . ?
C51 C53 C50 76(4) 5_556 5_556 ?
C52 C53 C50 44.2(15) . 5_556 ?
C54 C53 C50 164.1(16) . 5_556 ?
C51 C53 C52 23(2) 5_556 5_556 ?
C52 C53 C52 53.9(4) . 5_556 ?
C54 C53 C52 66.2(4) . 5_556 ?
C50 C53 C52 98.0(17) 5_556 5_556 ?
C51 C53 H53A 151.1 5_556 . ?
C52 C53 H53A 120.3 . . ?
C54 C53 H53A 119.7 . . ?
C50 C53 H53A 76.1 5_556 . ?
C52 C53 H53A 174.0 5_556 . ?
C53 C54 C49 120.0 . . ?
C53 C54 C51 15.9(9) . 5_556 ?
C49 C54 C51 104.2(9) . 5_556 ?
C53 C54 C52 66.8(5) . 5_556 ?
C49 C54 C52 53.3(5) . 5_556 ?
C51 C54 C52 50.9(6) 5_556 5_556 ?
C53 C54 H54B 120.1 . . ?
C49 C54 H54B 119.9 . . ?
C51 C54 H54B 135.9 5_556 . ?
C52 C54 H54B 173.0 5_556 . ?
C61 C55 C56 44(2) 2 . ?
C61 C55 C60 161(2) 2 . ?
C56 C55 C60 120.0 . . ?
C61 C55 C62 70.8(17) 2 2 ?
C56 C55 C62 71(2) . 2 ?
C60 C55 C62 95.6(19) . 2 ?
C61 C55 C61 77(2) 2 . ?
C56 C55 C61 120.2(3) . . ?
C60 C55 C61 119.8(3) . . ?
C62 C55 C61 103.1(12) 2 . ?
C61 C55 C66 57(2) 2 2 ?
C56 C55 C66 31.1(17) . 2 ?
C60 C55 C66 115.3(17) . 2 ?
C62 C55 C66 102(2) 2 2 ?
C61 C55 C66 115.5(15) . 2 ?
C61 C55 C55 63.3(19) 2 2 ?
C56 C55 C55 101.5(10) . 2 ?
C60 C55 C55 135.7(9) . 2 ?
C62 C55 C55 112.9(13) 2 2 ?
C61 C55 C55 23.9(9) . 2 ?
C66 C55 C55 92(2) 2 2 ?
C66 C56 C61 97(2) 2 2 ?
C66 C56 C55 91(3) 2 . ?
C61 C56 C55 28.4(15) 2 . ?
C66 C56 C57 90(2) 2 . ?
C61 C56 C57 147.3(16) 2 . ?
C55 C56 C57 120.0 . . ?
C66 C56 C65 68(4) 2 2 ?
C61 C56 C65 154(3) 2 2 ?
C55 C56 C65 127(2) . 2 ?
C57 C56 C65 23(3) . 2 ?
C66 C56 C62 147(4) 2 2 ?
C61 C56 C62 56.8(14) 2 2 ?
C55 C56 C62 56.2(13) . 2 ?
C57 C56 C62 102.9(10) . 2 ?
C65 C56 C62 126(3) 2 2 ?
C66 C56 C64 112(4) 2 2 ?
C61 C56 C64 136(3) 2 2 ?
C55 C56 C64 115(2) . 2 ?
C57 C56 C64 22(2) . 2 ?
C65 C56 C64 44.9(12) 2 2 ?
C62 C56 C64 83(3) 2 2 ?
C66 C56 H56A 89.8 2 . ?
C61 C56 H56A 92.2 2 . ?
C55 C56 H56A 120.0 . . ?
C57 C56 H56A 120.0 . . ?
C65 C56 H56A 108.7 2 . ?
C62 C56 H56A 109.5 2 . ?
C64 C56 H56A 120.0 2 . ?
C65 C57 C64 150(6) 2 2 ?
C65 C57 C58 113(6) 2 . ?
C64 C57 C58 70(5) 2 . ?
C65 C57 C56 85(4) 2 . ?
C64 C57 C56 120(4) 2 . ?
C58 C57 C56 120.0 . . ?
C65 C57 C66 57(3) 2 2 ?
C64 C57 C66 151(6) 2 2 ?
C58 C57 C66 115.5(17) . 2 ?
C56 C57 C66 31.4(18) . 2 ?
C65 C57 C63 162(5) 2 2 ?
C64 C57 C63 46(4) 2 2 ?
C58 C57 C63 79.7(18) . 2 ?
C56 C57 C63 76.7(10) . 2 ?
C66 C57 C63 106(2) 2 2 ?
C65 C57 H44A 47.8 2 . ?
C64 C57 H44A 106.0 2 . ?
C58 C57 H44A 82.5 . . ?
C56 C57 H44A 132.8 . . ?
C66 C57 H44A 102.6 2 . ?
C63 C57 H44A 150.4 2 . ?
C65 C57 H45A 120.6 2 . ?
C64 C57 H45A 51.5 2 . ?
C58 C57 H45A 121.5 . . ?
C56 C57 H45A 87.6 . . ?
C66 C57 H45A 112.7 2 . ?
C63 C57 H45A 56.1 2 . ?
H44A C57 H45A 116.9 . . ?
C65 C57 H57A 72.2 2 . ?
C64 C57 H57A 80.3 2 . ?
C58 C57 H57A 120.0 . . ?
C56 C57 H57A 120.0 . . ?
C66 C57 H57A 115.0 2 . ?
C63 C57 H57A 114.1 2 . ?
H44A C57 H57A 56.7 . . ?
H45A C57 H57A 61.3 . . ?
C64 C58 C57 36(3) 2 . ?
C64 C58 C59 128(2) 2 . ?
C57 C58 C59 120.0 . . ?
C64 C58 C65 52(2) 2 2 ?
C57 C58 C65 18(3) . 2 ?
C59 C58 C65 120.8(10) . 2 ?
C64 C58 H58A 101.1 2 . ?
C57 C58 H58A 120.0 . . ?
C59 C58 H58A 120.0 . . ?
C65 C58 H58A 115.9 2 . ?
C60 C59 C58 120.0 . . ?
C60 C59 H48A 72.1 . . ?
C58 C59 H48A 135.3 . . ?
C60 C59 H59A 120.0 . . ?
C58 C59 H59A 120.0 . . ?
H48A C59 H59A 66.2 . . ?
C59 C60 C55 120.0 . . ?
C59 C60 H47A 97.9 . . ?
C55 C60 H47A 114.3 . . ?
C59 C60 H60A 120.0 . . ?
C55 C60 H60A 120.0 . . ?
H47A C60 H60A 56.7 . . ?
C55 C61 C56 108(3) 2 2 ?
C55 C61 C62 81.1(18) 2 . ?
C56 C61 C62 85.8(17) 2 . ?
C55 C61 C66 97.7(18) 2 . ?
C56 C61 C66 37.2(14) 2 . ?
C62 C61 C66 120.0 . . ?
C55 C61 C55 93(2) 2 . ?
C56 C61 C55 142(2) 2 . ?
C62 C61 C55 129.4(11) . . ?
C66 C61 C55 110.6(11) . . ?
C55 C61 C61 76(2) 2 2 ?
C56 C61 C61 168(3) 2 2 ?
C62 C61 C61 105.9(14) . 2 ?
C66 C61 C61 132.4(11) . 2 ?
C55 C61 C61 26.1(10) . 2 ?
C63 C62 C61 120.0 . . ?
C63 C62 C55 117.9(10) . 2 ?
C61 C62 C55 28.2(12) . 2 ?
C63 C62 C56 83.6(9) . 2 ?
C61 C62 C56 37.4(9) . 2 ?
C55 C62 C56 52.6(5) 2 2 ?
C63 C62 H62A 120.0 . . ?
C61 C62 H62A 120.0 . . ?
C55 C62 H62A 114.5 2 . ?
C56 C62 H62A 154.8 2 . ?
C62 C63 C64 120.0 . . ?
C62 C63 C57 94.0(9) . 2 ?
C64 C63 C57 26.1(9) . 2 ?
C62 C63 H63A 120.0 . . ?
C64 C63 H63A 120.0 . . ?
C57 C63 H63A 146.0 2 . ?
C57 C64 C58 73(3) 2 2 ?
C57 C64 C65 12(2) 2 . ?
C58 C64 C65 76(2) 2 . ?
C57 C64 C63 108(2) 2 . ?
C58 C64 C63 99.6(19) 2 . ?
C65 C64 C63 120.0 . . ?
C57 C64 C56 37.6(15) 2 2 ?
C58 C64 C56 90.7(16) 2 2 ?
C65 C64 C56 48.0(8) . 2 ?
C63 C64 C56 72.7(9) . 2 ?
C57 C64 H64A 131.5 2 . ?
C58 C64 H64A 94.0 2 . ?
C65 C64 H64A 120.0 . . ?
C63 C64 H64A 120.0 . . ?
C56 C64 H64A 165.4 2 . ?
C57 C65 C64 18(3) 2 . ?
C57 C65 C66 103(3) 2 . ?
C64 C65 C66 120.0 . . ?
C57 C65 C56 71(2) 2 2 ?
C64 C65 C56 87.1(12) . 2 ?
C66 C65 C56 34.4(10) . 2 ?
C57 C65 C58 49(3) 2 2 ?
C64 C65 C58 51.2(17) . 2 ?
C66 C65 C58 110.6(13) . 2 ?
C56 C65 C58 99(2) 2 2 ?
C57 C65 H65A 136.9 2 . ?
C64 C65 H65A 120.0 . . ?
C66 C65 H65A 120.0 . . ?
C56 C65 H65A 151.2 2 . ?
C58 C65 H65A 105.9 2 . ?
C56 C66 C65 77.5(17) 2 . ?
C56 C66 C61 46.2(19) 2 . ?
C65 C66 C61 120.0 . . ?
C56 C66 C57 59(2) 2 2 ?
C65 C66 C57 20.5(15) . 2 ?
C61 C66 C57 99.6(15) . 2 ?
C56 C66 C55 58(2) 2 2 ?
C65 C66 C55 114.6(10) . 2 ?
C61 C66 C55 24.9(8) . 2 ?
C57 C66 C55 95.3(17) 2 2 ?
C56 C66 H66A 155.5 2 . ?
C65 C66 H66A 120.0 . . ?
C61 C66 H66A 120.0 . . ?
C57 C66 H66A 140.4 2 . ?
C55 C66 H66A 119.4 2 . ?

loop_
_geom_bond_atom_site_label_1
_geom_bond_atom_site_label_2
_geom_bond_distance
_geom_bond_site_symmetry_2
_geom_bond_publ_flag
C4 C5 1.416(3) . ?
C4 C3 1.416(3) . ?
C4 C8 1.433(3) . ?
C6 C1 1.411(3) . ?
C6 C5 1.424(3) . ?
C6 C7 1.428(3) . ?
C5 C5 1.440(4) 7 ?
C3 C2 1.378(3) . ?
C3 C18 1.500(3) . ?
C19 C18 1.393(3) . ?
C19 C20 1.402(3) . ?
C19 C25 1.503(3) . ?
C1 C2 1.378(3) . ?
C1 C9 1.498(3) . ?
C9 C10 1.394(3) . ?
C9 C14 1.394(3) . ?
C7 C8 1.343(3) 7 ?
C7 H7 0.9300 . ?
C10 C11 1.385(3) . ?
C10 C16 1.511(4) . ?
C2 H2 0.9300 . ?
C8 C7 1.343(3) 7 ?
C8 H8 0.9300 . ?
C18 C23 1.400(3) . ?
C20 C21 1.362(3) . ?
C20 H20 0.9300 . ?
C21 O2 1.372(3) . ?
C21 C22 1.379(4) . ?
O2 C26 1.404(4) . ?
C22 C23 1.382(4) . ?
C22 H22 0.9300 . ?
C14 C13 1.389(3) . ?
C14 C15 1.517(4) . ?
C11 C12 1.382(4) . ?
C11 H11 0.9300 . ?
C23 C24 1.500(4) . ?
O1 C12 1.381(3) . ?
O1 C17 1.431(5) . ?
C13 C12 1.360(4) . ?
C13 H13 0.9300 . ?
C16 H16A 0.9600 . ?
C16 H16B 0.9600 . ?
C16 H16C 0.9600 . ?
C25 H25A 0.9600 . ?
C25 H25B 0.9600 . ?
C25 H25C 0.9600 . ?
C15 H15A 0.9600 . ?
C15 H15B 0.9600 . ?
C15 H15C 0.9600 . ?
C26 H26A 0.9600 . ?
C26 H26B 0.9600 . ?
C26 H26C 0.9600 . ?
C24 H24A 0.9600 . ?
C24 H24B 0.9600 . ?
C24 H24C 0.9600 . ?
C17 H17A 0.9600 . ?
C17 H17B 0.9600 . ?
C17 H17C 0.9600 . ?
C37 C38 1.378(5) . ?
C37 C42 1.398(5) . ?
C37 C31 1.480(6) . ?
C31 C36 1.397(5) . ?
C31 C32 1.401(5) . ?
C38 C39 1.377(6) . ?
C38 H38 0.9300 . ?
C40 C39 1.356(7) . ?
C40 C41 1.365(6) . ?
C40 H40 0.9300 . ?
C42 C41 1.371(6) . ?
C42 H42 0.9300 . ?
C35 C34 1.330(8) . ?
C35 C36 1.396(7) . ?
C35 H35 0.9300 . ?
C32 C33 1.349(7) . ?
C32 H32 0.9300 . ?
C36 H36 0.9300 . ?
C39 H39 0.9300 . ?
C33 C34 1.395(8) . ?
C33 H33 0.9300 . ?
C34 H34 0.9300 . ?
C41 H41 0.9300 . ?
C43 C44 1.3900 . ?
C43 C48 1.3900 . ?
C43 C49 1.517(5) . ?
C44 C45 1.3900 . ?
C44 H44A 0.9600 . ?
C44 H57A 1.3259 . ?
C44 H58A 1.5826 . ?
C45 C46 1.3900 . ?
C45 H45A 0.9599 . ?
C45 H57A 1.2798 . ?
C46 C47 1.3900 . ?
C46 H46A 0.9600 . ?
C47 C48 1.3900 . ?
C47 H47A 0.9600 . ?
C47 H60A 1.3391 . ?
C48 H48A 0.9602 . ?
C48 H59A 1.2899 . ?
C49 C50 1.3900 . ?
C49 C54 1.3900 . ?
C49 C52 1.435(12) 5_556 ?
C50 C52 1.064(16) 5_556 ?
C50 C51 1.3900 . ?
C50 C53 1.435(19) 5_556 ?
C50 H50A 0.9625 . ?
C51 C53 0.39(3) 5_556 ?
C51 C52 1.077(14) 5_556 ?
C51 C52 1.3900 . ?
C51 C54 1.435(15) 5_556 ?
C51 C51 2.02(3) 5_556 ?
C51 H51A 0.9530 . ?
C52 C50 1.06(3) 5_556 ?
C52 C51 1.08(3) 5_556 ?
C52 C53 1.3900 . ?
C52 C49 1.435(12) 5_556 ?
C52 C52 1.454(13) 5_556 ?
C52 C54 1.74(3) 5_556 ?
C52 C53 1.74(3) 5_556 ?
C52 H52A 0.9504 . ?
C53 C51 0.39(3) 5_556 ?
C53 C54 1.3900 . ?
C53 C50 1.44(3) 5_556 ?
C53 C52 1.744(18) 5_556 ?
C53 H53A 0.9575 . ?
C54 C51 1.44(2) 5_556 ?
C54 C52 1.736(16) 5_556 ?
C54 H54B 0.9672 . ?
C55 C61 0.69(3) 2 ?
C55 C56 1.3900 . ?
C55 C60 1.3900 . ?
C55 C62 1.45(4) 2 ?
C55 C61 1.532(7) . ?
C55 C66 1.63(5) 2 ?
C55 C55 1.71(3) 2 ?
C56 C66 0.85(6) 2 ?
C56 C61 1.01(3) 2 ?
C56 C57 1.3900 . ?
C56 C65 1.46(5) 2 ?
C56 C62 1.66(5) 2 ?
C56 C64 1.97(4) 2 ?
C56 H56A 0.9602 . ?
C57 C65 0.58(8) 2 ?
C57 C64 0.86(7) 2 ?
C57 C58 1.3900 . ?
C57 C66 1.62(4) 2 ?
C57 C63 1.85(7) 2 ?
C57 H44A 1.4853 . ?
C57 H45A 1.2684 . ?
C57 H57A 0.9601 . ?
C58 C64 1.37(7) 2 ?
C58 C59 1.3900 . ?
C58 C65 1.70(7) 2 ?
C58 H58A 0.9600 . ?
C59 C60 1.3900 . ?
C59 H48A 1.5839 . ?
C59 H59A 0.9601 . ?
C60 H47A 1.1595 . ?
C60 H60A 0.9600 . ?
C61 C55 0.69(3) 2 ?
C61 C56 1.01(3) 2 ?
C61 C62 1.3900 . ?
C61 C66 1.3900 . ?
C61 C61 1.54(3) 2 ?
C62 C63 1.3900 . ?
C62 C55 1.454(18) 2 ?
C62 C56 1.66(3) 2 ?
C62 H62A 0.9601 . ?
C63 C64 1.3900 . ?
C63 C57 1.85(5) 2 ?
C63 H63A 0.9600 . ?
C64 C57 0.86(4) 2 ?
C64 C58 1.37(4) 2 ?
C64 C65 1.3900 . ?
C64 C56 1.97(3) 2 ?
C64 H64A 0.9600 . ?
C65 C57 0.58(5) 2 ?
C65 C66 1.3900 . ?
C65 C56 1.46(2) 2 ?
C65 C58 1.70(4) 2 ?
C65 H65A 0.9600 . ?
C66 C56 0.85(3) 2 ?
C66 C57 1.62(3) 2 ?
C66 C55 1.63(3) 2 ?
C66 H66A 0.9600 . ?

loop_
_geom_torsion_atom_site_label_1
_geom_torsion_atom_site_label_2
_geom_torsion_atom_site_label_3
_geom_torsion_atom_site_label_4
_geom_torsion
_geom_torsion_site_symmetry_1
_geom_torsion_site_symmetry_2
_geom_torsion_site_symmetry_3
_geom_torsion_site_symmetry_4
_geom_torsion_publ_flag
C3 C4 C5 C6 -0.1(3) . . . . ?
C8 C4 C5 C6 179.9(2) . . . . ?
C3 C4 C5 C5 179.6(2) . . . 7 ?
C8 C4 C5 C5 -0.4(4) . . . 7 ?
C1 C6 C5 C4 -0.7(3) . . . . ?
C7 C6 C5 C4 179.31(19) . . . . ?
C1 C6 C5 C5 179.6(2) . . . 7 ?
C7 C6 C5 C5 -0.4(4) . . . 7 ?
C5 C4 C3 C2 0.3(3) . . . . ?
C8 C4 C3 C2 -179.7(2) . . . . ?
C5 C4 C3 C18 179.3(2) . . . . ?
C8 C4 C3 C18 -0.6(3) . . . . ?
C5 C6 C1 C2 1.2(3) . . . . ?
C7 C6 C1 C2 -178.8(2) . . . . ?
C5 C6 C1 C9 -178.5(2) . . . . ?
C7 C6 C1 C9 1.6(3) . . . . ?
C2 C1 C9 C10 -79.3(3) . . . . ?
C6 C1 C9 C10 100.3(3) . . . . ?
C2 C1 C9 C14 97.7(3) . . . . ?
C6 C1 C9 C14 -82.6(3) . . . . ?
C1 C6 C7 C8 -179.0(2) . . . 7 ?
C5 C6 C7 C8 1.0(3) . . . 7 ?
C14 C9 C10 C11 2.1(4) . . . . ?
C1 C9 C10 C11 179.2(2) . . . . ?
C14 C9 C10 C16 -177.7(2) . . . . ?
C1 C9 C10 C16 -0.6(3) . . . . ?
C6 C1 C2 C3 -1.1(4) . . . . ?
C9 C1 C2 C3 178.6(2) . . . . ?
C4 C3 C2 C1 0.3(4) . . . . ?
C18 C3 C2 C1 -178.8(2) . . . . ?
C5 C4 C8 C7 -0.2(3) . . . 7 ?
C3 C4 C8 C7 179.8(2) . . . 7 ?
C20 C19 C18 C23 0.3(4) . . . . ?
C25 C19 C18 C23 -179.3(2) . . . . ?
C20 C19 C18 C3 -177.3(2) . . . . ?
C25 C19 C18 C3 3.1(4) . . . . ?
C2 C3 C18 C19 93.4(3) . . . . ?
C4 C3 C18 C19 -85.7(3) . . . . ?
C2 C3 C18 C23 -84.2(3) . . . . ?
C4 C3 C18 C23 96.7(3) . . . . ?
C18 C19 C20 C21 -0.9(4) . . . . ?
C25 C19 C20 C21 178.8(2) . . . . ?
C19 C20 C21 O2 -179.8(2) . . . . ?
C19 C20 C21 C22 1.3(4) . . . . ?
C20 C21 O2 C26 10.6(4) . . . . ?
C22 C21 O2 C26 -170.4(3) . . . . ?
C20 C21 C22 C23 -1.3(4) . . . . ?
O2 C21 C22 C23 179.7(3) . . . . ?
C10 C9 C14 C13 -1.0(4) . . . . ?
C1 C9 C14 C13 -178.0(2) . . . . ?
C10 C9 C14 C15 177.9(2) . . . . ?
C1 C9 C14 C15 0.8(4) . . . . ?
C9 C10 C11 C12 -1.3(4) . . . . ?
C16 C10 C11 C12 178.5(3) . . . . ?
C21 C22 C23 C18 0.7(4) . . . . ?
C21 C22 C23 C24 -179.5(3) . . . . ?
C19 C18 C23 C22 -0.3(4) . . . . ?
C3 C18 C23 C22 177.3(2) . . . . ?
C19 C18 C23 C24 -180.0(2) . . . . ?
C3 C18 C23 C24 -2.4(4) . . . . ?
C9 C14 C13 C12 -1.0(4) . . . . ?
C15 C14 C13 C12 -179.9(3) . . . . ?
C14 C13 C12 O1 -178.8(3) . . . . ?
C14 C13 C12 C11 1.9(4) . . . . ?
C17 O1 C12 C13 13.5(5) . . . . ?
C17 O1 C12 C11 -167.2(3) . . . . ?
C10 C11 C12 C13 -0.8(4) . . . . ?
C10 C11 C12 O1 179.9(2) . . . . ?
C38 C37 C31 C36 -32.7(5) . . . . ?
C42 C37 C31 C36 145.8(4) . . . . ?
C38 C37 C31 C32 149.6(4) . . . . ?
C42 C37 C31 C32 -31.9(5) . . . . ?
C42 C37 C38 C39 -0.5(6) . . . . ?
C31 C37 C38 C39 178.0(4) . . . . ?
C38 C37 C42 C41 0.3(5) . . . . ?
C31 C37 C42 C41 -178.2(3) . . . . ?
C36 C31 C32 C33 -0.8(6) . . . . ?
C37 C31 C32 C33 177.0(4) . . . . ?
C34 C35 C36 C31 -1.4(8) . . . . ?
C32 C31 C36 C35 0.8(6) . . . . ?
C37 C31 C36 C35 -177.0(4) . . . . ?
C41 C40 C39 C38 -1.1(7) . . . . ?
C37 C38 C39 C40 0.9(7) . . . . ?
C31 C32 C33 C34 1.4(7) . . . . ?
C36 C35 C34 C33 2.0(9) . . . . ?
C32 C33 C34 C35 -2.0(9) . . . . ?
C39 C40 C41 C42 0.9(7) . . . . ?
C37 C42 C41 C40 -0.5(6) . . . . ?
C48 C43 C44 C45 0.0 . . . . ?
C49 C43 C44 C45 177.7(5) . . . . ?
C43 C44 C45 C46 0.0 . . . . ?
C44 C45 C46 C47 0.0 . . . . ?
C45 C46 C47 C48 0.0 . . . . ?
C46 C47 C48 C43 0.0 . . . . ?
C44 C43 C48 C47 0.0 . . . . ?
C49 C43 C48 C47 -177.7(5) . . . . ?
C44 C43 C49 C50 -141.9(5) . . . . ?
C48 C43 C49 C50 35.8(6) . . . . ?
C44 C43 C49 C54 38.8(6) . . . . ?
C48 C43 C49 C54 -143.5(4) . . . . ?
C44 C43 C49 C52 -137(2) . . . 5_556 ?
C48 C43 C49 C52 41(3) . . . 5_556 ?
C54 C49 C50 C52 -2.5(9) . . . 5_556 ?
C43 C49 C50 C52 178.2(9) . . . 5_556 ?
C54 C49 C50 C51 0.0 . . . . ?
C52 C49 C50 C51 2.5(9) 5_556 . . . ?
C43 C49 C50 C51 -179.3(6) . . . . ?
C54 C49 C50 C53 -2.5(18) . . . 5_556 ?
C52 C49 C50 C53 0.0(10) 5_556 . . 5_556 ?
C43 C49 C50 C53 178.2(16) . . . 5_556 ?
C52 C50 C51 C53 -170(6) 5_556 . . 5_556 ?
C49 C50 C51 C53 -174(5) . . . 5_556 ?
C49 C50 C51 C52 -3.1(11) . . . 5_556 ?
C53 C50 C51 C52 170(6) 5_556 . . 5_556 ?
C52 C50 C51 C52 3.1(12) 5_556 . . . ?
C49 C50 C51 C52 0.0 . . . . ?
C53 C50 C51 C52 174(5) 5_556 . . . ?
C52 C50 C51 C54 -170(7) 5_556 . . 5_556 ?
C49 C50 C51 C54 -174(6) . . . 5_556 ?
C53 C50 C51 C54 0(2) 5_556 . . 5_556 ?
C52 C50 C51 C51 1.9(8) 5_556 . . 5_556 ?
C49 C50 C51 C51 -1.3(5) . . . 5_556 ?
C53 C50 C51 C51 172(5) 5_556 . . 5_556 ?
C53 C51 C52 C50 0(7) 5_556 . . 5_556 ?
C52 C51 C52 C50 -164(9) 5_556 . . 5_556 ?
C50 C51 C52 C50 -167(8) . . . 5_556 ?
C54 C51 C52 C50 11(7) 5_556 . . 5_556 ?
C51 C51 C52 C50 -164(9) 5_556 . . 5_556 ?
C53 C51 C52 C51 164(10) 5_556 . . 5_556 ?
C52 C51 C52 C51 0.0(6) 5_556 . . 5_556 ?
C50 C51 C52 C51 -2.5(9) . . . 5_556 ?
C54 C51 C52 C51 176(3) 5_556 . . 5_556 ?
C53 C51 C52 C53 167(9) 5_556 . . . ?
C52 C51 C52 C53 2.5(9) 5_556 . . . ?
C50 C51 C52 C53 0.0 . . . . ?
C54 C51 C52 C53 178.2(18) 5_556 . . . ?
C51 C51 C52 C53 2.5(9) 5_556 . . . ?
C53 C51 C52 C49 -11(9) 5_556 . . 5_556 ?
C52 C51 C52 C49 -175.7(17) 5_556 . . 5_556 ?
C50 C51 C52 C49 -178.2(8) . . . 5_556 ?
C54 C51 C52 C49 0.0(10) 5_556 . . 5_556 ?
C51 C51 C52 C49 -175.7(17) 5_556 . . 5_556 ?
C53 C51 C52 C52 164(10) 5_556 . . 5_556 ?
C50 C51 C52 C52 -2.5(9) . . . 5_556 ?
C54 C51 C52 C52 176(3) 5_556 . . 5_556 ?
C51 C51 C52 C52 0.0(6) 5_556 . . 5_556 ?
C53 C51 C52 C54 -11(8) 5_556 . . 5_556 ?
C52 C51 C52 C54 -176(3) 5_556 . . 5_556 ?
C50 C51 C52 C54 -178.2(18) . . . 5_556 ?
C51 C51 C52 C54 -176(3) 5_556 . . 5_556 ?
C52 C51 C52 C53 -164(10) 5_556 . . 5_556 ?
C50 C51 C52 C53 -167(9) . . . 5_556 ?
C54 C51 C52 C53 11(8) 5_556 . . 5_556 ?
C51 C51 C52 C53 -164(10) 5_556 . . 5_556 ?
C50 C52 C53 C51 165(6) 5_556 . . 5_556 ?
C51 C52 C53 C51 -12(4) . . . 5_556 ?
C49 C52 C53 C51 165(5) 5_556 . . 5_556 ?
C52 C52 C53 C51 -10(4) 5_556 . . 5_556 ?
C54 C52 C53 C51 0(9) 5_556 . . 5_556 ?
C53 C52 C53 C51 -10(4) 5_556 . . 5_556 ?
C50 C52 C53 C54 177.5(17) 5_556 . . . ?
C51 C52 C53 C54 12(4) 5_556 . . . ?
C51 C52 C53 C54 0.0 . . . . ?
C49 C52 C53 C54 177.5(12) 5_556 . . . ?
C52 C52 C53 C54 1.8(6) 5_556 . . . ?
C54 C52 C53 C54 12(11) 5_556 . . . ?
C53 C52 C53 C54 1.8(13) 5_556 . . . ?
C51 C52 C53 C50 -165(6) 5_556 . . 5_556 ?
C51 C52 C53 C50 -177.5(17) . . . 5_556 ?
C49 C52 C53 C50 0.0(8) 5_556 . . 5_556 ?
C52 C52 C53 C50 -176(2) 5_556 . . 5_556 ?
C54 C52 C53 C50 -165(13) 5_556 . . 5_556 ?
C53 C52 C53 C50 -176(3) 5_556 . . 5_556 ?
C50 C52 C53 C52 176(2) 5_556 . . 5_556 ?
C51 C52 C53 C52 10(4) 5_556 . . 5_556 ?
C51 C52 C53 C52 -1.8(6) . . . 5_556 ?
C49 C52 C53 C52 175.7(18) 5_556 . . 5_556 ?
C54 C52 C53 C52 10(11) 5_556 . . 5_556 ?
C53 C52 C53 C52 0.0(7) 5_556 . . 5_556 ?
C51 C53 C54 C49 6(2) 5_556 . . . ?
C52 C53 C54 C49 0.0 . . . . ?
C50 C53 C54 C49 6(4) 5_556 . . . ?
C52 C53 C54 C49 1.6(6) 5_556 . . . ?
C52 C53 C54 C51 -6(2) . . . 5_556 ?
C50 C53 C54 C51 0(2) 5_556 . . 5_556 ?
C52 C53 C54 C51 -5(2) 5_556 . . 5_556 ?
C51 C53 C54 C52 5(2) 5_556 . . 5_556 ?
C52 C53 C54 C52 -1.6(6) . . . 5_556 ?
C50 C53 C54 C52 5(4) 5_556 . . 5_556 ?
C50 C49 C54 C53 0.0 . . . . ?
C52 C49 C54 C53 -1.8(7) 5_556 . . . ?
C43 C49 C54 C53 179.3(5) . . . . ?
C50 C49 C54 C51 1.8(7) . . . 5_556 ?
C52 C49 C54 C51 0.0(5) 5_556 . . 5_556 ?
C43 C49 C54 C51 -178.9(6) . . . 5_556 ?
C50 C49 C54 C52 1.8(7) . . . 5_556 ?
C43 C49 C54 C52 -178.9(7) . . . 5_556 ?
C61 C55 C56 C66 -103(5) 2 . . 2 ?
C60 C55 C56 C66 90(3) . . . 2 ?
C62 C55 C56 C66 175(4) 2 . . 2 ?
C61 C55 C56 C66 -90(3) . . . 2 ?
C55 C55 C56 C66 -74(3) 2 . . 2 ?
C60 C55 C56 C61 -167(2) . . . 2 ?
C62 C55 C56 C61 -82(2) 2 . . 2 ?
C61 C55 C56 C61 13(2) . . . 2 ?
C66 C55 C56 C61 103(5) 2 . . 2 ?
C55 C55 C56 C61 29(2) 2 . . 2 ?
C61 C55 C56 C57 167(2) 2 . . . ?
C60 C55 C56 C57 0.0 . . . . ?
C62 C55 C56 C57 85.6(15) 2 . . . ?
C61 C55 C56 C57 -179.90(19) . . . . ?
C66 C55 C56 C57 -90(3) 2 . . . ?
C55 C55 C56 C57 -163.9(4) 2 . . . ?
C61 C55 C56 C65 -166(6) 2 . . 2 ?
C60 C55 C56 C65 27(4) . . . 2 ?
C62 C55 C56 C65 113(4) 2 . . 2 ?
C61 C55 C56 C65 -153(4) . . . 2 ?
C66 C55 C56 C65 -63(4) 2 . . 2 ?
C55 C55 C56 C65 -137(3) 2 . . 2 ?
C61 C55 C56 C62 82(2) 2 . . 2 ?
C60 C55 C56 C62 -85.6(15) . . . 2 ?
C61 C55 C56 C62 94.5(15) . . . 2 ?
C66 C55 C56 C62 -175(4) 2 . . 2 ?
C55 C55 C56 C62 110.5(13) 2 . . 2 ?
C61 C55 C56 C64 143(4) 2 . . 2 ?
C60 C55 C56 C64 -24(3) . . . 2 ?
C62 C55 C56 C64 61(3) 2 . . 2 ?
C61 C55 C56 C64 156(3) . . . 2 ?
C66 C55 C56 C64 -114(5) 2 . . 2 ?
C55 C55 C56 C64 172(2) 2 . . 2 ?
C66 C56 C57 C65 23(4) 2 . . 2 ?
C61 C56 C57 C65 125(7) 2 . . 2 ?
C55 C56 C57 C65 114(6) . . . 2 ?
C62 C56 C57 C65 172(7) 2 . . 2 ?
C64 C56 C57 C65 -163(11) 2 . . 2 ?
C66 C56 C57 C64 -174(8) 2 . . 2 ?
C61 C56 C57 C64 -72(5) 2 . . 2 ?
C55 C56 C57 C64 -84(5) . . . 2 ?
C65 C56 C57 C64 163(11) 2 . . 2 ?
C62 C56 C57 C64 -25(4) 2 . . 2 ?
C66 C56 C57 C58 -90(3) 2 . . . ?
C61 C56 C57 C58 11.3(18) 2 . . . ?
C55 C56 C57 C58 0.0 . . . . ?
C65 C56 C57 C58 -114(6) 2 . . . ?
C62 C56 C57 C58 58.2(15) 2 . . . ?
C64 C56 C57 C58 84(5) 2 . . . ?
C61 C56 C57 C66 102(4) 2 . . 2 ?
C55 C56 C57 C66 90(3) . . . 2 ?
C65 C56 C57 C66 -23(4) 2 . . 2 ?
C62 C56 C57 C66 149(5) 2 . . 2 ?
C64 C56 C57 C66 174(8) 2 . . 2 ?
C66 C56 C57 C63 -160(5) 2 . . 2 ?
C61 C56 C57 C63 -58(3) 2 . . 2 ?
C55 C56 C57 C63 -69.7(19) . . . 2 ?
C65 C56 C57 C63 177(8) 2 . . 2 ?
C62 C56 C57 C63 -11.5(5) 2 . . 2 ?
C64 C56 C57 C63 14(3) 2 . . 2 ?
C65 C57 C58 C64 148(6) 2 . . 2 ?
C56 C57 C58 C64 -114(4) . . . 2 ?
C66 C57 C58 C64 -150(6) 2 . . 2 ?
C63 C57 C58 C64 -46(4) 2 . . 2 ?
C65 C57 C58 C59 -98(3) 2 . . . ?
C64 C57 C58 C59 114(4) 2 . . . ?
C56 C57 C58 C59 0.0 . . . . ?
C66 C57 C58 C59 -35(2) 2 . . . ?
C63 C57 C58 C59 68.0(12) 2 . . . ?
C64 C57 C58 C65 -148(6) 2 . . 2 ?
C56 C57 C58 C65 98(3) . . . 2 ?
C66 C57 C58 C65 63(3) 2 . . 2 ?
C63 C57 C58 C65 166(4) 2 . . 2 ?
C64 C58 C59 C60 43(4) 2 . . . ?
C57 C58 C59 C60 0.0 . . . . ?
C65 C58 C59 C60 -21(3) 2 . . . ?
C58 C59 C60 C55 0.0 . . . . ?
C61 C55 C60 C59 -28(6) 2 . . . ?
C56 C55 C60 C59 0.0 . . . . ?
C62 C55 C60 C59 -71.5(15) 2 . . . ?
C61 C55 C60 C59 179.90(19) . . . . ?
C66 C55 C60 C59 34.9(17) 2 . . . ?
C55 C55 C60 C59 157.1(8) 2 . . . ?
C61 C55 C61 C55 51(3) 2 . . 2 ?
C56 C55 C61 C55 41.8(15) . . . 2 ?
C60 C55 C61 C55 -138.1(15) . . . 2 ?
C62 C55 C61 C55 117(3) 2 . . 2 ?
C66 C55 C61 C55 7(2) 2 . . 2 ?
C61 C55 C61 C56 175(3) 2 . . 2 ?
C56 C55 C61 C56 166(2) . . . 2 ?
C60 C55 C61 C56 -14(2) . . . 2 ?
C62 C55 C61 C56 -118(4) 2 . . 2 ?
C66 C55 C61 C56 131(2) 2 . . 2 ?
C55 C55 C61 C56 124.4(18) 2 . . 2 ?
C61 C55 C61 C62 -29.8(16) 2 . . . ?
C56 C55 C61 C62 -38.9(14) . . . . ?
C60 C55 C61 C62 141.2(14) . . . . ?
C62 C55 C61 C62 37(2) 2 . . . ?
C66 C55 C61 C62 -74(2) 2 . . . ?
C55 C55 C61 C62 -81(2) 2 . . . ?
C61 C55 C61 C66 150.2(17) 2 . . . ?
C56 C55 C61 C66 141.1(13) . . . . ?
C60 C55 C61 C66 -38.9(13) . . . . ?
C62 C55 C61 C66 -143(3) 2 . . . ?
C66 C55 C61 C66 106.1(11) 2 . . . ?
C55 C55 C61 C66 99.3(17) 2 . . . ?
C56 C55 C61 C61 -9.1(17) . . . 2 ?
C60 C55 C61 C61 171.0(17) . . . 2 ?
C62 C55 C61 C61 66.5(15) 2 . . 2 ?
C66 C55 C61 C61 -44.1(18) 2 . . 2 ?
C55 C55 C61 C61 -51(3) 2 . . 2 ?
C55 C61 C62 C63 94(2) 2 . . . ?
C56 C61 C62 C63 -15.1(14) 2 . . . ?
C66 C61 C62 C63 0.0 . . . . ?
C55 C61 C62 C63 180.0(13) . . . . ?
C61 C61 C62 C63 166.8(16) 2 . . . ?
C56 C61 C62 C55 -109(3) 2 . . 2 ?
C66 C61 C62 C55 -94(2) . . . 2 ?
C55 C61 C62 C55 86(2) . . . 2 ?
C61 C61 C62 C55 73(2) 2 . . 2 ?
C55 C61 C62 C56 109(3) 2 . . 2 ?
C66 C61 C62 C56 15.1(14) . . . 2 ?
C55 C61 C62 C56 -165(2) . . . 2 ?
C61 C61 C62 C56 -178(3) 2 . . 2 ?
C61 C62 C63 C64 0.0 . . . . ?
C55 C62 C63 C64 32.2(13) 2 . . . ?
C56 C62 C63 C64 -9.2(9) 2 . . . ?
C61 C62 C63 C57 -1.8(11) . . . 2 ?
C55 C62 C63 C57 30.4(11) 2 . . 2 ?
C56 C62 C63 C57 -11.0(5) 2 . . 2 ?
C62 C63 C64 C57 -4(2) . . . 2 ?
C62 C63 C64 C58 -79.7(16) . . . 2 ?
C57 C63 C64 C58 -76(3) 2 . . 2 ?
C62 C63 C64 C65 0.0 . . . . ?
C57 C63 C64 C65 4(2) 2 . . . ?
C62 C63 C64 C56 8.1(8) . . . 2 ?
C57 C63 C64 C56 12.1(17) 2 . . 2 ?
C58 C64 C65 C57 75(10) 2 . . 2 ?
C63 C64 C65 C57 -18(10) . . . 2 ?
C56 C64 C65 C57 -29(9) 2 . . 2 ?
C57 C64 C65 C66 18(10) 2 . . . ?
C58 C64 C65 C66 93.3(15) 2 . . . ?
C63 C64 C65 C66 0.0 . . . . ?
C56 C64 C65 C66 -10.4(12) 2 . . . ?
C57 C64 C65 C56 29(9) 2 . . 2 ?
C58 C64 C65 C56 104(2) 2 . . 2 ?
C63 C64 C65 C56 10.4(12) . . . 2 ?
C57 C64 C65 C58 -75(10) 2 . . 2 ?
C63 C64 C65 C58 -93.3(15) . . . 2 ?
C56 C64 C65 C58 -104(2) 2 . . 2 ?
C57 C65 C66 C56 24(2) 2 . . 2 ?
C64 C65 C66 C56 19(2) . . . 2 ?
C58 C65 C66 C56 75(3) 2 . . 2 ?
C57 C65 C66 C61 6(3) 2 . . . ?
C64 C65 C66 C61 0.0 . . . . ?
C56 C65 C66 C61 -19(2) 2 . . . ?
C58 C65 C66 C61 56.2(18) 2 . . . ?
C64 C65 C66 C57 -6(3) . . . 2 ?
C56 C65 C66 C57 -24(2) 2 . . 2 ?
C58 C65 C66 C57 50(3) 2 . . 2 ?
C57 C65 C66 C55 -22(3) 2 . . 2 ?
C64 C65 C66 C55 -27.4(8) . . . 2 ?
C56 C65 C66 C55 -46.0(18) 2 . . 2 ?
C58 C65 C66 C55 29(2) 2 . . 2 ?
C55 C61 C66 C56 -110(4) 2 . . 2 ?
C62 C61 C66 C56 -26(3) . . . 2 ?
C55 C61 C66 C56 154(3) . . . 2 ?
C61 C61 C66 C56 172(5) 2 . . 2 ?
C55 C61 C66 C65 -84(2) 2 . . . ?
C56 C61 C66 C65 26(3) 2 . . . ?
C62 C61 C66 C65 0.0 . . . . ?
C55 C61 C66 C65 -180.0(11) . . . . ?
C61 C61 C66 C65 -163(2) 2 . . . ?
C55 C61 C66 C57 -82(2) 2 . . 2 ?
C56 C61 C66 C57 28(2) 2 . . 2 ?
C62 C61 C66 C57 2.1(12) . . . 2 ?
C55 C61 C66 C57 -177.9(16) . . . 2 ?
C61 C61 C66 C57 -161(3) 2 . . 2 ?
C56 C61 C66 C55 110(4) 2 . . 2 ?
C62 C61 C66 C55 84(2) . . . 2 ?
C55 C61 C66 C55 -96(2) . . . 2 ?
C61 C61 C66 C55 -79(2) 2 . . 2 ?
